data_1536916
loop_
_publ_author_name
'Reckeweg, O.'
'Lind, C.'
'Simon, A.'
'DiSalvo, F.'

_publ_section_title
;
 Reactions of alkaline earth metals and nitrogen in sealed niobium
 ampoules: the formation of Mg Zn2 type intermetallic phases in the
 presence of nitrogen and the new compound Ba5 (Nb N4) N
;
_journal_name_full 'Journal of Alloys Compd.'
_journal_page_first 98
_journal_page_last 105
_journal_volume 384
_journal_year 2004
_chemical_formula_sum 'Ba5 N4.7 Nb'
_chemical_name_systematic 'Ba5 (Nb N4) N0.7'
_space_group_IT_number 12
_symmetry_space_group_name_Hall '-C 2y'
_symmetry_space_group_name_H-M 'C 1 2/m 1'
_cell_angle_alpha 90
_cell_angle_beta 113.65
_cell_angle_gamma 90
_cell_formula_units_Z 4
_cell_length_a 12.317
_cell_length_b 10.946
_cell_length_c 8.538
_cell_volume 1054.431
_citation_journal_id_ASTM JALCEU
_cod_data_source_file Reckeweg_JALCEU_2004_363.cif
_cod_data_source_block Ba5N4.7Nb1
_cod_original_formula_sum 'Ba5 N4.7 Nb1'
_cod_database_code 1536916

loop_
_symmetry_equiv_pos_as_xyz
x,y,z
-x,y,-z
-x,-y,-z
x,-y,z
x+1/2,y+1/2,z
-x+1/2,y+1/2,-z
-x+1/2,-y+1/2,-z
x+1/2,-y+1/2,z

loop_
_atom_site_label
_atom_site_type_symbol
_atom_site_fract_x
_atom_site_fract_y
_atom_site_fract_z
_atom_site_occupancy
_atom_site_U_iso_or_equiv
N2 N 0.879 0 0.2618 1 0.0
Nb1 Nb 0.75312 0 0.03353 1 0.0
Ba3 Ba 0 0.17842 0 1 0.0
N3 N 0.1486 0.3615 0.0011 1 0.0
Ba1 Ba 0.10873 0 0.40506 1 0.0
N4 N 0.092 0.245 0.347 0.35 0.0
N1 N 0.1888 0 0.1496 1 0.0
Ba2 Ba 0.55173 0 0.2196 1 0.0
Ba4 Ba 0.82239 0.27315 0.27828 1 0.0
